data_4084116
loop_
_publ_author_name
'Oberhauser, Werner'
'Manca, Gabriele'
'Ienco, Andrea'
'Strabler, Christof'
'Prock, Johannes'
'Weninger, Alexander'
'Gutmann, Rene'
'Br\"uggeller, Peter'

_publ_section_title
;
 Linear \a-Olefins Obtained with Palladium(II) Complexes Bearing a
 Partially Oxidized Tetraphosphane
;
_journal_issue 15
_journal_name_full Organometallics
_journal_page_first 4067
_journal_paper_doi 10.1021/om500573q
_journal_volume 33
_journal_year 2014
_chemical_formula_moiety 'C54 H50 Cl2 P4 Pd2 Se2, C H2 Cl2'
_chemical_formula_sum 'C55 H52 Cl4 P4 Pd2 Se2'
_chemical_formula_weight 1349.37
_chemical_name_systematic '[Pd2Cl2(Me)2(1,3-trans-dppcbSe2)]'
_space_group_IT_number 2
_symmetry_cell_setting triclinic
_symmetry_space_group_name_Hall '-P 1'
_symmetry_space_group_name_H-M 'P -1'
_atom_sites_solution_hydrogens geom
_atom_sites_solution_primary direct
_atom_sites_solution_secondary difmap
_audit_creation_method SHELXL-97
_cell_angle_alpha 102.671(2)
_cell_angle_beta 93.340(2)
_cell_angle_gamma 114.708(2)
_cell_formula_units_Z 2
_cell_length_a 12.6896(4)
_cell_length_b 13.2844(4)
_cell_length_c 18.6285(6)
_cell_measurement_reflns_used 69495
_cell_measurement_temperature 243(2)
_cell_measurement_theta_max 27.485
_cell_measurement_theta_min 0.998
_cell_volume 2743.18(16)
_computing_cell_refinement 'Denzo and Scalepack'
_computing_data_collection 'Kappa CCD'
_computing_data_reduction 'Denzo and Scalepack'
_computing_molecular_graphics 'SHELXTL-NT V6.1'
_computing_publication_material 'SHELXTL-NT V6.1'
_computing_structure_refinement 'SHELXL-97 (Sheldrick, 1997)'
_computing_structure_solution 'SHELXS-97 (Sheldrick, 1990)'
_diffrn_ambient_temperature 243(2)
_diffrn_measured_fraction_theta_full 1.00
_diffrn_measurement_device_type 'Kappa CCD'
_diffrn_measurement_method 'phi- and omega-scans'
_diffrn_radiation_monochromator graphite
_diffrn_radiation_source 'fine-focus sealed tube'
_diffrn_radiation_type MoK\a
_diffrn_radiation_wavelength 0.71073
_diffrn_reflns_av_R_equivalents 0.0350
_diffrn_reflns_av_sigmaI/netI 0.1361
_diffrn_reflns_limit_h_max 16
_diffrn_reflns_limit_h_min -16
_diffrn_reflns_limit_k_max 17
_diffrn_reflns_limit_k_min -17
_diffrn_reflns_limit_l_max 24
_diffrn_reflns_limit_l_min -24
_diffrn_reflns_number 22322
_diffrn_reflns_theta_full 27.52
_diffrn_reflns_theta_max 27.52
_diffrn_reflns_theta_min 1.79
_diffrn_standards_decay_% 0
_diffrn_standards_interval_time 120
_diffrn_standards_number 3
_exptl_absorpt_coefficient_mu 2.330
_exptl_absorpt_correction_T_max 0.954
_exptl_absorpt_correction_T_min 0.635
_exptl_absorpt_correction_type multi-scan
_exptl_absorpt_process_details 'Otwinowski et al, 1997'
_exptl_crystal_colour 'light brown'
_exptl_crystal_density_diffrn 1.634
_exptl_crystal_density_method 'not measured'
_exptl_crystal_description prism
_exptl_crystal_F_000 1340
_exptl_crystal_size_max 0.20
_exptl_crystal_size_mid 0.20
_exptl_crystal_size_min 0.020
_refine_diff_density_max 0.650
_refine_diff_density_min -0.560
_refine_diff_density_rms 0.090
_refine_ls_extinction_method none
_refine_ls_goodness_of_fit_ref 0.985
_refine_ls_hydrogen_treatment constr
_refine_ls_matrix_type full
_refine_ls_number_parameters 606
_refine_ls_number_reflns 12247
_refine_ls_number_restraints 0
_refine_ls_restrained_S_all 0.985
_refine_ls_R_factor_all 0.0687
_refine_ls_R_factor_gt 0.0405
_refine_ls_shift/su_max 0.001
_refine_ls_shift/su_mean 0.000
_refine_ls_structure_factor_coef Fsqd
_refine_ls_weighting_details 'calc w=1/[\s^2^(Fo^2^)+(0.0607P)^2^+0.0000P] where P=(Fo^2^+2Fc^2^)/3'
_refine_ls_weighting_scheme calc
_refine_ls_wR_factor_gt 0.0986
_refine_ls_wR_factor_ref 0.1399
_reflns_number_gt 6655
_reflns_number_total 12643
_reflns_threshold_expression >2sigma(I)
_cod_data_source_file om500573q_si_002.cif
_cod_data_source_block 5
_cod_depositor_comments 'Adding full bibliography for 4084113--4084116.cif.'
_cod_original_cell_volume 2743.19(16)
_cod_database_code 4084116
_diffrn_measured_fraction 0.997

loop_
_symmetry_equiv_pos_as_xyz
'x, y, z'
'-x, -y, -z'

loop_
_atom_site_label
_atom_site_type_symbol
_atom_site_fract_x
_atom_site_fract_y
_atom_site_fract_z
_atom_site_U_iso_or_equiv
_atom_site_adp_type
_atom_site_occupancy
_atom_site_symmetry_multiplicity
_atom_site_calc_flag
_atom_site_refinement_flags
Pd1 Pd 0.62871(5) 0.75448(4) 0.14689(3) 0.03746(15) Uani 1 1 d .
Pd2 Pd 0.20150(5) 0.41093(4) 0.35545(3) 0.03693(15) Uani 1 1 d .
Se1 Se 0.59008(7) 0.54886(6) 0.08952(4) 0.04170(19) Uani 1 1 d .
Se2 Se 0.17174(6) 0.55392(5) 0.29523(4) 0.04050(18) Uani 1 1 d .
Cl1 Cl 0.72734(18) 0.79607(16) 0.04575(11) 0.0616(5) Uani 1 1 d .
Cl2 Cl 0.13390(19) 0.49839(18) 0.45411(11) 0.0637(6) Uani 1 1 d .
P1 P 0.54039(15) 0.73313(13) 0.24525(10) 0.0335(4) Uani 1 1 d .
P2 P 0.60703(15) 0.49476(14) 0.18784(10) 0.0341(4) Uani 1 1 d .
P3 P 0.28801(14) 0.32550(13) 0.28053(9) 0.0300(4) Uani 1 1 d .
P4 P 0.19579(14) 0.48675(13) 0.18591(9) 0.0317(4) Uani 1 1 d .
C5 C 0.6715(6) 0.9287(5) 0.1830(4) 0.0390(16) Uani 1 1 d .
H5A H 0.6479 0.9447 0.2312 0.059 Uiso 1 1 calc R
H5B H 0.6306 0.9489 0.1472 0.059 Uiso 1 1 calc R
H5C H 0.7557 0.9736 0.1875 0.059 Uiso 1 1 calc R
C6 C 0.1922(7) 0.2973(7) 0.4173(4) 0.056(2) Uani 1 1 d .
H6A H 0.2306 0.2511 0.3956 0.085 Uiso 1 1 calc R
H6B H 0.1103 0.2475 0.4172 0.085 Uiso 1 1 calc R
H6C H 0.2313 0.3398 0.4682 0.085 Uiso 1 1 calc R
C1 C 0.4448(5) 0.5859(5) 0.2491(3) 0.0300(14) Uani 1 1 d .
H1A H 0.4115 0.5927 0.2957 0.036 Uiso 1 1 calc R
C2 C 0.4950(5) 0.4957(5) 0.2470(3) 0.0279(13) Uani 1 1 d .
H2A H 0.5182 0.4929 0.2979 0.033 Uiso 1 1 calc R
C3 C 0.3708(5) 0.3987(5) 0.2108(4) 0.0315(14) Uani 1 1 d .
H3A H 0.3738 0.3424 0.1673 0.038 Uiso 1 1 calc R
C4 C 0.3427(5) 0.4912(5) 0.1866(4) 0.0320(14) Uani 1 1 d .
H4A H 0.3661 0.4968 0.1373 0.038 Uiso 1 1 calc R
C11 C 0.4436(6) 0.8050(5) 0.2595(4) 0.0402(17) Uani 1 1 d .
C12 C 0.3924(7) 0.8175(6) 0.1965(5) 0.058(2) Uani 1 1 d .
H12A H 0.4089 0.7916 0.1493 0.069 Uiso 1 1 calc R
C13 C 0.3164(8) 0.8684(7) 0.2034(7) 0.080(3) Uani 1 1 d .
H13A H 0.2815 0.8772 0.1608 0.096 Uiso 1 1 calc R
C14 C 0.2923(8) 0.9056(7) 0.2716(8) 0.086(4) Uani 1 1 d .
H14A H 0.2402 0.9394 0.2753 0.103 Uiso 1 1 calc R
C15 C 0.3412(10) 0.8952(7) 0.3343(7) 0.087(3) Uani 1 1 d .
H15A H 0.3236 0.9219 0.3809 0.104 Uiso 1 1 calc R
C16 C 0.7592(6) 0.8532(6) 0.3360(4) 0.0482(18) Uani 1 1 d .
H16A H 0.7874 0.8686 0.2922 0.058 Uiso 1 1 calc R
C21 C 0.6412(6) 0.7845(5) 0.3322(4) 0.0342(15) Uani 1 1 d .
C22 C 0.6054(7) 0.7598(6) 0.3984(4) 0.0498(18) Uani 1 1 d .
H22A H 0.5260 0.7116 0.3980 0.060 Uiso 1 1 calc R
C23 C 0.6837(9) 0.8042(8) 0.4635(5) 0.070(2) Uani 1 1 d .
H23A H 0.6574 0.7859 0.5072 0.084 Uiso 1 1 calc R
C24 C 0.7993(9) 0.8747(8) 0.4661(5) 0.075(3) Uani 1 1 d .
H24A H 0.8528 0.9057 0.5112 0.090 Uiso 1 1 calc R
C25 C 0.8360(7) 0.8994(7) 0.4018(5) 0.070(2) Uani 1 1 d .
H25A H 0.9153 0.9489 0.4029 0.084 Uiso 1 1 calc R
C26 C 0.4199(8) 0.8433(6) 0.3292(5) 0.069(2) Uani 1 1 d .
H26A H 0.4548 0.8354 0.3722 0.082 Uiso 1 1 calc R
C31 C 0.7491(6) 0.5791(6) 0.2480(4) 0.0444(17) Uani 1 1 d .
C32 C 0.7682(7) 0.5673(7) 0.3200(4) 0.0520(19) Uani 1 1 d .
H32A H 0.7056 0.5187 0.3394 0.062 Uiso 1 1 calc R
C33 C 0.8781(8) 0.6268(8) 0.3618(5) 0.069(2) Uani 1 1 d .
H33A H 0.8913 0.6183 0.4098 0.082 Uiso 1 1 calc R
C34 C 0.9710(8) 0.6999(8) 0.3341(6) 0.072(2) Uani 1 1 d .
H34A H 1.0466 0.7399 0.3632 0.086 Uiso 1 1 calc R
C35 C 0.9533(7) 0.7137(7) 0.2658(6) 0.069(2) Uani 1 1 d .
H35A H 1.0162 0.7641 0.2476 0.082 Uiso 1 1 calc R
C36 C 0.8429(7) 0.6541(6) 0.2220(4) 0.0504(19) Uani 1 1 d .
H36A H 0.8311 0.6644 0.1744 0.060 Uiso 1 1 calc R
C41 C 0.5838(6) 0.3456(6) 0.1593(4) 0.0464(18) Uani 1 1 d .
C42 C 0.5136(7) 0.2761(6) 0.0899(4) 0.0489(18) Uani 1 1 d .
H42A H 0.4817 0.3066 0.0586 0.059 Uiso 1 1 calc R
C43 C 0.4923(8) 0.1620(6) 0.0685(5) 0.069(3) Uani 1 1 d .
H43A H 0.4464 0.1150 0.0219 0.083 Uiso 1 1 calc R
C44 C 0.5369(9) 0.1167(7) 0.1139(6) 0.075(3) Uani 1 1 d .
H44A H 0.5192 0.0382 0.0993 0.090 Uiso 1 1 calc R
C45 C 0.6065(9) 0.1840(7) 0.1800(6) 0.071(3) Uani 1 1 d .
H45A H 0.6388 0.1520 0.2100 0.085 Uiso 1 1 calc R
C46 C 0.6314(7) 0.2994(7) 0.2046(5) 0.059(2) Uani 1 1 d .
H46A H 0.6794 0.3452 0.2509 0.071 Uiso 1 1 calc R
C51 C 0.4047(6) 0.3120(5) 0.3349(4) 0.0351(15) Uani 1 1 d .
C52 C 0.4742(6) 0.4023(6) 0.3973(4) 0.0425(17) Uani 1 1 d .
H52A H 0.4600 0.4675 0.4101 0.051 Uiso 1 1 calc R
C53 C 0.5627(6) 0.3975(7) 0.4403(4) 0.0507(19) Uani 1 1 d .
H53A H 0.6110 0.4604 0.4808 0.061 Uiso 1 1 calc R
C54 C 0.5802(7) 0.3006(7) 0.4238(4) 0.057(2) Uani 1 1 d .
H54A H 0.6397 0.2964 0.4537 0.068 Uiso 1 1 calc R
C55 C 0.5127(7) 0.2112(7) 0.3650(5) 0.063(2) Uani 1 1 d .
H55A H 0.5254 0.1451 0.3543 0.075 Uiso 1 1 calc R
C56 C 0.4268(6) 0.2157(6) 0.3212(4) 0.0465(18) Uani 1 1 d .
H56A H 0.3808 0.1523 0.2805 0.056 Uiso 1 1 calc R
C61 C 0.1942(6) 0.1774(5) 0.2246(4) 0.0372(16) Uani 1 1 d .
C62 C 0.2300(6) 0.1198(5) 0.1670(4) 0.0403(16) Uani 1 1 d .
H62A H 0.3035 0.1581 0.1532 0.048 Uiso 1 1 calc R
C63 C 0.1575(7) 0.0062(6) 0.1300(4) 0.0518(19) Uani 1 1 d .
H63A H 0.1812 -0.0326 0.0907 0.062 Uiso 1 1 calc R
C64 C 0.0509(8) -0.0498(7) 0.1507(5) 0.065(2) Uani 1 1 d .
H64A H 0.0018 -0.1273 0.1258 0.078 Uiso 1 1 calc R
C65 C 0.0166(7) 0.0058(6) 0.2064(5) 0.053(2) Uani 1 1 d .
H65A H -0.0561 -0.0344 0.2206 0.064 Uiso 1 1 calc R
C66 C 0.0830(7) 0.1172(6) 0.2426(4) 0.0481(18) Uani 1 1 d .
H66A H 0.0550 0.1547 0.2800 0.058 Uiso 1 1 calc R
C71 C 0.0887(5) 0.3393(5) 0.1445(4) 0.0333(14) Uani 1 1 d .
C72 C -0.0150(6) 0.2951(6) 0.1713(4) 0.0433(17) Uani 1 1 d .
H72A H -0.0285 0.3393 0.2132 0.052 Uiso 1 1 calc R
C73 C -0.1007(6) 0.1829(6) 0.1353(4) 0.0522(19) Uani 1 1 d .
H73A H -0.1737 0.1533 0.1514 0.063 Uiso 1 1 calc R
C74 C -0.0783(7) 0.1175(6) 0.0773(4) 0.053(2) Uani 1 1 d .
H74A H -0.1347 0.0414 0.0548 0.063 Uiso 1 1 calc R
C75 C 0.0255(7) 0.1607(6) 0.0512(4) 0.0466(18) Uani 1 1 d .
H75A H 0.0399 0.1142 0.0109 0.056 Uiso 1 1 calc R
C76 C 0.1101(6) 0.2728(5) 0.0836(4) 0.0401(16) Uani 1 1 d .
H76A H 0.1805 0.3034 0.0648 0.048 Uiso 1 1 calc R
C81 C 0.1753(5) 0.5601(5) 0.1185(4) 0.0346(15) Uani 1 1 d .
C82 C 0.0893(7) 0.5972(6) 0.1237(4) 0.0518(19) Uani 1 1 d .
H82A H 0.0475 0.5890 0.1638 0.062 Uiso 1 1 calc R
C83 C 0.0630(7) 0.6464(6) 0.0715(5) 0.055(2) Uani 1 1 d .
H83A H 0.0029 0.6702 0.0756 0.066 Uiso 1 1 calc R
C84 C 0.1253(8) 0.6604(7) 0.0133(5) 0.063(2) Uani 1 1 d .
H84A H 0.1090 0.6943 -0.0224 0.075 Uiso 1 1 calc R
C85 C 0.2117(8) 0.6237(7) 0.0086(5) 0.068(2) Uani 1 1 d .
H85A H 0.2559 0.6350 -0.0302 0.082 Uiso 1 1 calc R
C86 C 0.2357(7) 0.5712(6) 0.0589(4) 0.052(2) Uani 1 1 d .
H86A H 0.2924 0.5431 0.0529 0.063 Uiso 1 1 calc R
Cl3 Cl 0.2298(6) 0.8425(5) 0.5274(3) 0.210(2) Uani 1 1 d .
Cl4 Cl 0.1593(4) 0.8003(4) 0.6639(2) 0.1701(17) Uani 1 1 d .
C7 C 0.1389(11) 0.7457(12) 0.5711(7) 0.137(6) Uani 1 1 d .
H7A H 0.0568 0.7213 0.5500 0.165 Uiso 1 1 calc R
H7B H 0.1534 0.6774 0.5610 0.165 Uiso 1 1 calc R

loop_
_atom_site_aniso_label
_atom_site_aniso_U_11
_atom_site_aniso_U_22
_atom_site_aniso_U_33
_atom_site_aniso_U_23
_atom_site_aniso_U_13
_atom_site_aniso_U_12
Pd1 0.0343(3) 0.0321(3) 0.0425(3) 0.0137(2) 0.0055(2) 0.0096(2)
Pd2 0.0363(3) 0.0382(3) 0.0366(3) 0.0076(2) 0.0070(2) 0.0179(3)
Se1 0.0509(5) 0.0398(4) 0.0389(4) 0.0140(3) 0.0104(3) 0.0223(4)
Se2 0.0413(4) 0.0373(4) 0.0456(4) 0.0061(3) 0.0085(3) 0.0222(3)
Cl1 0.0610(13) 0.0530(11) 0.0582(13) 0.0192(9) 0.0216(11) 0.0098(10)
Cl2 0.0703(14) 0.0786(14) 0.0476(12) 0.0049(10) 0.0164(10) 0.0429(12)
P1 0.0291(10) 0.0244(8) 0.0434(10) 0.0094(7) 0.0036(8) 0.0086(7)
P2 0.0306(10) 0.0344(9) 0.0400(10) 0.0124(8) 0.0077(8) 0.0157(8)
P3 0.0297(9) 0.0266(8) 0.0328(9) 0.0082(7) 0.0029(7) 0.0118(7)
P4 0.0268(9) 0.0273(8) 0.0408(10) 0.0092(7) 0.0028(8) 0.0120(7)
C5 0.044(4) 0.025(3) 0.050(4) 0.023(3) 0.016(3) 0.010(3)
C6 0.059(5) 0.071(5) 0.056(5) 0.042(4) 0.024(4) 0.031(5)
C1 0.025(4) 0.030(3) 0.031(3) 0.007(3) 0.000(3) 0.010(3)
C2 0.023(3) 0.029(3) 0.029(3) 0.010(3) 0.001(3) 0.009(3)
C3 0.029(4) 0.023(3) 0.045(4) 0.012(3) 0.009(3) 0.011(3)
C4 0.029(4) 0.034(3) 0.039(4) 0.018(3) 0.011(3) 0.015(3)
C11 0.028(4) 0.022(3) 0.066(5) 0.006(3) 0.005(4) 0.010(3)
C12 0.046(5) 0.033(4) 0.084(6) 0.006(4) -0.018(4) 0.016(4)
C13 0.067(7) 0.034(5) 0.114(9) 0.006(5) -0.028(6) 0.012(5)
C14 0.041(5) 0.039(5) 0.166(12) 0.015(6) -0.007(7) 0.017(4)
C15 0.093(8) 0.063(6) 0.129(10) 0.028(6) 0.061(8) 0.053(6)
C16 0.039(5) 0.041(4) 0.054(5) 0.014(4) 0.002(4) 0.008(4)
C21 0.029(4) 0.025(3) 0.042(4) 0.002(3) -0.006(3) 0.011(3)
C22 0.050(5) 0.048(4) 0.044(5) 0.011(4) -0.001(4) 0.016(4)
C23 0.081(7) 0.075(6) 0.055(6) 0.034(5) 0.002(5) 0.027(6)
C24 0.080(8) 0.083(7) 0.058(6) 0.025(5) -0.009(5) 0.031(6)
C25 0.037(5) 0.057(5) 0.079(7) 0.006(5) -0.021(5) -0.005(4)
C26 0.088(7) 0.052(5) 0.083(6) 0.021(4) 0.028(5) 0.045(5)
C31 0.030(4) 0.047(4) 0.057(5) 0.012(4) 0.011(4) 0.019(4)
C32 0.041(5) 0.067(5) 0.048(5) 0.019(4) 0.007(4) 0.022(4)
C33 0.053(6) 0.102(7) 0.049(5) 0.010(5) -0.004(5) 0.039(6)
C34 0.037(5) 0.082(6) 0.077(7) 0.006(5) -0.004(5) 0.017(5)
C35 0.029(5) 0.067(6) 0.088(7) 0.012(5) 0.009(5) 0.005(4)
C36 0.041(5) 0.051(4) 0.062(5) 0.014(4) 0.016(4) 0.023(4)
C41 0.052(5) 0.042(4) 0.060(5) 0.018(4) 0.023(4) 0.030(4)
C42 0.049(5) 0.046(4) 0.050(5) 0.006(4) 0.003(4) 0.024(4)
C43 0.084(7) 0.040(5) 0.080(6) 0.001(4) 0.028(5) 0.030(5)
C44 0.095(8) 0.045(5) 0.109(8) 0.026(6) 0.043(7) 0.047(6)
C45 0.093(7) 0.054(5) 0.083(7) 0.017(5) 0.007(6) 0.049(5)
C46 0.065(6) 0.058(5) 0.073(6) 0.022(4) 0.009(5) 0.042(5)
C51 0.031(4) 0.029(3) 0.045(4) 0.013(3) 0.006(3) 0.012(3)
C52 0.043(4) 0.034(4) 0.050(4) 0.008(3) 0.016(4) 0.017(3)
C53 0.038(4) 0.072(5) 0.042(4) 0.013(4) 0.003(4) 0.026(4)
C54 0.037(5) 0.079(6) 0.060(5) 0.026(5) -0.003(4) 0.028(5)
C55 0.051(5) 0.058(5) 0.078(6) 0.010(4) -0.017(5) 0.032(4)
C56 0.036(4) 0.041(4) 0.056(5) 0.004(3) -0.009(4) 0.018(4)
C61 0.044(4) 0.027(3) 0.043(4) 0.019(3) 0.004(3) 0.013(3)
C62 0.038(4) 0.031(4) 0.048(4) 0.005(3) 0.005(3) 0.013(3)
C63 0.064(6) 0.033(4) 0.050(5) 0.002(3) -0.011(4) 0.020(4)
C64 0.056(6) 0.035(4) 0.085(7) 0.019(4) -0.022(5) 0.004(4)
C65 0.036(5) 0.036(4) 0.072(6) 0.014(4) -0.001(4) 0.001(4)
C66 0.048(5) 0.047(4) 0.057(5) 0.022(4) 0.006(4) 0.024(4)
C71 0.026(4) 0.029(3) 0.044(4) 0.014(3) 0.002(3) 0.011(3)
C72 0.030(4) 0.042(4) 0.053(5) 0.010(3) 0.009(3) 0.012(3)
C73 0.034(4) 0.041(4) 0.070(5) 0.021(4) 0.005(4) 0.003(4)
C74 0.062(6) 0.029(4) 0.060(5) 0.017(4) 0.001(4) 0.013(4)
C75 0.058(5) 0.041(4) 0.039(4) 0.002(3) 0.000(4) 0.026(4)
C76 0.035(4) 0.033(4) 0.053(4) 0.015(3) 0.008(3) 0.014(3)
C81 0.025(4) 0.024(3) 0.041(4) 0.004(3) -0.012(3) 0.003(3)
C82 0.047(5) 0.043(4) 0.067(5) 0.010(4) 0.004(4) 0.024(4)
C83 0.051(5) 0.041(4) 0.071(6) 0.010(4) -0.015(4) 0.025(4)
C84 0.065(6) 0.058(5) 0.058(5) 0.030(4) -0.013(5) 0.017(5)
C85 0.061(6) 0.081(6) 0.075(6) 0.044(5) 0.014(5) 0.032(5)
C86 0.063(5) 0.065(5) 0.050(5) 0.032(4) 0.011(4) 0.039(4)
Cl3 0.289(7) 0.187(4) 0.222(5) 0.099(4) 0.057(5) 0.145(5)
Cl4 0.133(3) 0.198(4) 0.107(3) -0.037(3) -0.010(2) 0.049(3)
C7 0.079(8) 0.149(12) 0.139(12) -0.041(9) 0.024(8) 0.046(8)

loop_
_atom_type_symbol
_atom_type_description
_atom_type_scat_dispersion_real
_atom_type_scat_dispersion_imag
_atom_type_scat_source
C C 0.0033 0.0016 'International Tables Vol C Tables 4.2.6.8 and 6.1.1.4'
H H 0.0000 0.0000 'International Tables Vol C Tables 4.2.6.8 and 6.1.1.4'
P P 0.1023 0.0942 'International Tables Vol C Tables 4.2.6.8 and 6.1.1.4'
Cl Cl 0.1484 0.1585 'International Tables Vol C Tables 4.2.6.8 and 6.1.1.4'
Se Se -0.0929 2.2259 'International Tables Vol C Tables 4.2.6.8 and 6.1.1.4'
Pd Pd -0.9988 1.0072 'International Tables Vol C Tables 4.2.6.8 and 6.1.1.4'

loop_
_geom_angle_atom_site_label_1
_geom_angle_atom_site_label_2
_geom_angle_atom_site_label_3
_geom_angle
C5 Pd1 P1 87.31(18)
C5 Pd1 Cl1 87.22(18)
P1 Pd1 Cl1 174.53(6)
C5 Pd1 Se1 172.82(17)
P1 Pd1 Se1 99.87(5)
Cl1 Pd1 Se1 85.60(6)
C6 Pd2 P3 85.6(2)
C6 Pd2 Cl2 85.7(2)
P3 Pd2 Cl2 168.38(7)
C6 Pd2 Se2 165.8(2)
P3 Pd2 Se2 107.55(5)
Cl2 Pd2 Se2 81.97(6)
P2 Se1 Pd1 100.59(6)
P4 Se2 Pd2 97.36(5)
C21 P1 C1 100.1(3)
C21 P1 C11 106.2(3)
C1 P1 C11 102.9(3)
C21 P1 Pd1 113.7(2)
C1 P1 Pd1 117.9(2)
C11 P1 Pd1 114.3(2)
C31 P2 C41 108.0(3)
C31 P2 C2 106.5(3)
C41 P2 C2 105.7(3)
C31 P2 Se1 114.3(2)
C41 P2 Se1 108.3(3)
C2 P2 Se1 113.56(19)
C61 P3 C51 103.4(3)
C61 P3 C3 103.7(3)
C51 P3 C3 101.2(3)
C61 P3 Pd2 116.5(2)
C51 P3 Pd2 110.8(2)
C3 P3 Pd2 119.14(18)
C71 P4 C81 102.9(3)
C71 P4 C4 107.5(3)
C81 P4 C4 108.2(3)
C71 P4 Se2 112.5(2)
C81 P4 Se2 113.9(2)
C4 P4 Se2 111.4(2)
Pd1 C5 H5A 109.5
Pd1 C5 H5B 109.5
H5A C5 H5B 109.5
Pd1 C5 H5C 109.5
H5A C5 H5C 109.5
H5B C5 H5C 109.5
Pd2 C6 H6A 109.5
Pd2 C6 H6B 109.5
H6A C6 H6B 109.5
Pd2 C6 H6C 109.5
H6A C6 H6C 109.5
H6B C6 H6C 109.5
C4 C1 C2 86.8(4)
C4 C1 P1 126.1(4)
C2 C1 P1 120.8(4)
C4 C1 H1A 106.9
C2 C1 H1A 106.9
P1 C1 H1A 106.9
C3 C2 C1 88.9(4)
C3 C2 P2 112.2(4)
C1 C2 P2 119.5(4)
C3 C2 H2A 111.4
C1 C2 H2A 111.4
P2 C2 H2A 111.4
C2 C3 C4 87.6(4)
C2 C3 P3 112.6(4)
C4 C3 P3 119.6(4)
C2 C3 H3A 111.6
C4 C3 H3A 111.6
P3 C3 H3A 111.6
C3 C4 C1 88.8(4)
C3 C4 P4 121.4(4)
C1 C4 P4 118.0(4)
C3 C4 H4A 109.0
C1 C4 H4A 109.0
P4 C4 H4A 109.0
C12 C11 C26 120.5(7)
C12 C11 P1 116.8(5)
C26 C11 P1 122.7(6)
C11 C12 C13 119.5(8)
C11 C12 H12A 120.2
C13 C12 H12A 120.2
C14 C13 C12 120.3(10)
C14 C13 H13A 119.9
C12 C13 H13A 119.9
C15 C14 C13 121.7(9)
C15 C14 H14A 119.1
C13 C14 H14A 119.1
C14 C15 C26 119.5(9)
C14 C15 H15A 120.3
C26 C15 H15A 120.3
C25 C16 C21 121.6(7)
C25 C16 H16A 119.2
C21 C16 H16A 119.2
C16 C21 C22 116.6(6)
C16 C21 P1 120.3(5)
C22 C21 P1 123.2(5)
C23 C22 C21 121.3(8)
C23 C22 H22A 119.4
C21 C22 H22A 119.4
C24 C23 C22 120.9(8)
C24 C23 H23A 119.5
C22 C23 H23A 119.5
C23 C24 C25 118.7(9)
C23 C24 H24A 120.7
C25 C24 H24A 120.7
C16 C25 C24 120.9(8)
C16 C25 H25A 119.6
C24 C25 H25A 119.6
C11 C26 C15 118.5(9)
C11 C26 H26A 120.7
C15 C26 H26A 120.7
C36 C31 C32 118.8(7)
C36 C31 P2 119.9(6)
C32 C31 P2 121.3(5)
C33 C32 C31 119.5(7)
C33 C32 H32A 120.2
C31 C32 H32A 120.2
C32 C33 C34 120.7(8)
C32 C33 H33A 119.6
C34 C33 H33A 119.6
C35 C34 C33 120.3(8)
C35 C34 H34A 119.9
C33 C34 H34A 119.9
C34 C35 C36 120.3(8)
C34 C35 H35A 119.8
C36 C35 H35A 119.8
C35 C36 C31 120.4(8)
C35 C36 H36A 119.8
C31 C36 H36A 119.8
C46 C41 C42 119.8(6)
C46 C41 P2 122.0(6)
C42 C41 P2 118.2(5)
C43 C42 C41 118.9(7)
C43 C42 H42A 120.6
C41 C42 H42A 120.6
C44 C43 C42 121.0(9)
C44 C43 H43A 119.5
C42 C43 H43A 119.5
C45 C44 C43 120.3(8)
C45 C44 H44A 119.9
C43 C44 H44A 119.9
C44 C45 C46 121.5(8)
C44 C45 H45A 119.3
C46 C45 H45A 119.3
C45 C46 C41 118.6(8)
C45 C46 H46A 120.7
C41 C46 H46A 120.7
C56 C51 C52 116.4(6)
C56 C51 P3 125.2(5)
C52 C51 P3 118.3(5)
C53 C52 C51 121.2(6)
C53 C52 H52A 119.4
C51 C52 H52A 119.4
C54 C53 C52 119.5(7)
C54 C53 H53A 120.2
C52 C53 H53A 120.2
C55 C54 C53 120.4(7)
C55 C54 H54A 119.8
C53 C54 H54A 119.8
C54 C55 C56 120.7(7)
C54 C55 H55A 119.7
C56 C55 H55A 119.7
C55 C56 C51 121.7(7)
C55 C56 H56A 119.2
C51 C56 H56A 119.2
C62 C61 C66 118.0(6)
C62 C61 P3 123.1(5)
C66 C61 P3 118.8(5)
C63 C62 C61 120.0(6)
C63 C62 H62A 120.0
C61 C62 H62A 120.0
C64 C63 C62 119.9(7)
C64 C63 H63A 120.0
C62 C63 H63A 120.0
C65 C64 C63 120.1(7)
C65 C64 H64A 120.0
C63 C64 H64A 120.0
C64 C65 C66 122.0(7)
C64 C65 H65A 119.0
C66 C65 H65A 119.0
C65 C66 C61 119.9(7)
C65 C66 H66A 120.0
C61 C66 H66A 120.0
C72 C71 C76 120.5(6)
C72 C71 P4 119.9(5)
C76 C71 P4 119.5(5)
C71 C72 C73 119.2(6)
C71 C72 H72A 120.4
C73 C72 H72A 120.4
C74 C73 C72 120.1(7)
C74 C73 H73A 120.0
C72 C73 H73A 120.0
C73 C74 C75 120.7(7)
C73 C74 H74A 119.6
C75 C74 H74A 119.6
C74 C75 C76 120.5(6)
C74 C75 H75A 119.7
C76 C75 H75A 119.7
C75 C76 C71 118.9(6)
C75 C76 H76A 120.6
C71 C76 H76A 120.6
C82 C81 C86 119.0(6)
C82 C81 P4 118.1(5)
C86 C81 P4 122.7(5)
C81 C82 C83 121.5(7)
C81 C82 H82A 119.3
C83 C82 H82A 119.3
C84 C83 C82 119.5(7)
C84 C83 H83A 120.2
C82 C83 H83A 120.2
C85 C84 C83 118.7(7)
C85 C84 H84A 120.6
C83 C84 H84A 120.6
C84 C85 C86 122.0(8)
C84 C85 H85A 119.0
C86 C85 H85A 119.0
C85 C86 C81 119.2(7)
C85 C86 H86A 120.4
C81 C86 H86A 120.4
Cl4 C7 Cl3 112.9(8)
Cl4 C7 H7A 109.0
Cl3 C7 H7A 109.0
Cl4 C7 H7B 109.0
Cl3 C7 H7B 109.0
H7A C7 H7B 107.8

loop_
_geom_bond_atom_site_label_1
_geom_bond_atom_site_label_2
_geom_bond_distance
Pd1 C5 2.080(6)
Pd1 P1 2.2127(18)
Pd1 Cl1 2.361(2)
Pd1 Se1 2.5262(11)
Pd2 C6 2.062(6)
Pd2 P3 2.2285(17)
Pd2 Cl2 2.3546(19)
Pd2 Se2 2.5483(10)
Se1 P2 2.1397(18)
Se2 P4 2.1307(18)
P1 C21 1.808(7)
P1 C1 1.841(6)
P1 C11 1.843(6)
P2 C31 1.814(8)
P2 C41 1.824(6)
P2 C2 1.851(6)
P3 C61 1.836(7)
P3 C51 1.838(7)
P3 C3 1.895(6)
P4 C71 1.808(6)
P4 C81 1.818(6)
P4 C4 1.840(6)
C5 H5A 0.9700
C5 H5B 0.9700
C5 H5C 0.9700
C6 H6A 0.9700
C6 H6B 0.9700
C6 H6C 0.9700
C1 C4 1.561(9)
C1 C2 1.570(7)
C1 H1A 0.9900
C2 C3 1.548(8)
C2 H2A 0.9900
C3 C4 1.560(8)
C3 H3A 0.9900
C4 H4A 0.9900
C11 C12 1.384(10)
C11 C26 1.385(10)
C12 C13 1.387(11)
C12 H12A 0.9400
C13 C14 1.359(14)
C13 H13A 0.9400
C14 C15 1.351(14)
C14 H14A 0.9400
C15 C26 1.427(12)
C15 H15A 0.9400
C16 C25 1.364(11)
C16 C21 1.377(9)
C16 H16A 0.9400
C21 C22 1.396(9)
C22 C23 1.365(11)
C22 H22A 0.9400
C23 C24 1.362(12)
C23 H23A 0.9400
C24 C25 1.368(12)
C24 H24A 0.9400
C25 H25A 0.9400
C26 H26A 0.9400
C31 C36 1.390(9)
C31 C32 1.403(10)
C32 C33 1.363(11)
C32 H32A 0.9400
C33 C34 1.390(12)
C33 H33A 0.9400
C34 C35 1.344(12)
C34 H34A 0.9400
C35 C36 1.382(11)
C35 H35A 0.9400
C36 H36A 0.9400
C41 C46 1.390(10)
C41 C42 1.404(10)
C42 C43 1.382(10)
C42 H42A 0.9400
C43 C44 1.360(12)
C43 H43A 0.9400
C44 C45 1.351(13)
C44 H44A 0.9400
C45 C46 1.389(11)
C45 H45A 0.9400
C46 H46A 0.9400
C51 C56 1.395(8)
C51 C52 1.397(9)
C52 C53 1.373(10)
C52 H52A 0.9400
C53 C54 1.369(10)
C53 H53A 0.9400
C54 C55 1.346(11)
C54 H54A 0.9400
C55 C56 1.353(10)
C55 H55A 0.9400
C56 H56A 0.9400
C61 C62 1.389(8)
C61 C66 1.406(9)
C62 C63 1.381(9)
C62 H62A 0.9400
C63 C64 1.370(11)
C63 H63A 0.9400
C64 C65 1.340(11)
C64 H64A 0.9400
C65 C66 1.345(10)
C65 H65A 0.9400
C66 H66A 0.9400
C71 C72 1.372(9)
C71 C76 1.392(8)
C72 C73 1.406(9)
C72 H72A 0.9400
C73 C74 1.355(10)
C73 H73A 0.9400
C74 C75 1.366(10)
C74 H74A 0.9400
C75 C76 1.388(9)
C75 H75A 0.9400
C76 H76A 0.9400
C81 C82 1.373(9)
C81 C86 1.385(9)
C82 C83 1.382(10)
C82 H82A 0.9400
C83 C84 1.379(11)
C83 H83A 0.9400
C84 C85 1.373(11)
C84 H84A 0.9400
C85 C86 1.374(10)
C85 H85A 0.9400
C86 H86A 0.9400
Cl3 C7 1.726(15)
Cl4 C7 1.679(13)
C7 H7A 0.9800
C7 H7B 0.9800

loop_
_geom_torsion_atom_site_label_1
_geom_torsion_atom_site_label_2
_geom_torsion_atom_site_label_3
_geom_torsion_atom_site_label_4
_geom_torsion
P1 Pd1 Se1 P2 -37.12(7)
Cl1 Pd1 Se1 P2 142.96(8)
C6 Pd2 Se2 P4 -140.7(10)
P3 Pd2 Se2 P4 16.62(7)
Cl2 Pd2 Se2 P4 -170.23(8)
C5 Pd1 P1 C21 -75.3(3)
Se1 Pd1 P1 C21 104.8(2)
C5 Pd1 P1 C1 168.0(3)
Se1 Pd1 P1 C1 -12.0(2)
C5 Pd1 P1 C11 46.9(3)
Se1 Pd1 P1 C11 -133.0(2)
Pd1 Se1 P2 C31 -58.9(2)
Pd1 Se1 P2 C41 -179.3(2)
Pd1 Se1 P2 C2 63.6(2)
C6 Pd2 P3 C61 70.0(3)
Cl2 Pd2 P3 C61 111.3(4)
Se2 Pd2 P3 C61 -104.6(2)
C6 Pd2 P3 C51 -47.8(3)
Cl2 Pd2 P3 C51 -6.5(4)
Se2 Pd2 P3 C51 137.7(2)
C6 Pd2 P3 C3 -164.4(3)
Cl2 Pd2 P3 C3 -123.1(4)
Se2 Pd2 P3 C3 21.0(2)
Pd2 Se2 P4 C71 60.7(2)
Pd2 Se2 P4 C81 177.3(2)
Pd2 Se2 P4 C4 -60.0(2)
C21 P1 C1 C4 -175.6(5)
C11 P1 C1 C4 75.0(5)
Pd1 P1 C1 C4 -51.7(5)
C21 P1 C1 C2 -64.8(5)
C11 P1 C1 C2 -174.2(5)
Pd1 P1 C1 C2 59.1(5)
C4 C1 C2 C3 -21.0(4)
P1 C1 C2 C3 -151.9(4)
C4 C1 C2 P2 94.0(5)
P1 C1 C2 P2 -36.9(6)
C31 P2 C2 C3 -162.3(4)
C41 P2 C2 C3 -47.6(5)
Se1 P2 C2 C3 71.0(4)
C31 P2 C2 C1 95.7(5)
C41 P2 C2 C1 -149.6(5)
Se1 P2 C2 C1 -31.0(5)
C1 C2 C3 C4 21.0(4)
P2 C2 C3 C4 -100.6(4)
C1 C2 C3 P3 -100.1(4)
P2 C2 C3 P3 138.2(3)
C61 P3 C3 C2 -149.2(4)
C51 P3 C3 C2 -42.3(4)
Pd2 P3 C3 C2 79.3(4)
C61 P3 C3 C4 110.2(5)
C51 P3 C3 C4 -142.9(5)
Pd2 P3 C3 C4 -21.3(6)
C2 C3 C4 C1 -21.2(4)
P3 C3 C4 C1 93.6(5)
C2 C3 C4 P4 -143.6(5)
P3 C3 C4 P4 -28.9(7)
C2 C1 C4 C3 20.9(4)
P1 C1 C4 C3 147.3(4)
C2 C1 C4 P4 146.3(4)
P1 C1 C4 P4 -87.3(5)
C71 P4 C4 C3 -44.1(6)
C81 P4 C4 C3 -154.6(5)
Se2 P4 C4 C3 79.5(5)
C71 P4 C4 C1 -151.4(4)
C81 P4 C4 C1 98.2(5)
Se2 P4 C4 C1 -27.8(5)
C21 P1 C11 C12 155.0(5)
C1 P1 C11 C12 -100.3(5)
Pd1 P1 C11 C12 28.8(6)
C21 P1 C11 C26 -26.4(7)
C1 P1 C11 C26 78.3(6)
Pd1 P1 C11 C26 -152.6(5)
C26 C11 C12 C13 -0.2(10)
P1 C11 C12 C13 178.4(6)
C11 C12 C13 C14 -0.1(12)
C12 C13 C14 C15 0.4(14)
C13 C14 C15 C26 -0.4(14)
C25 C16 C21 C22 -3.2(10)
C25 C16 C21 P1 175.6(6)
C1 P1 C21 C16 140.8(5)
C11 P1 C21 C16 -112.5(5)
Pd1 P1 C21 C16 14.1(6)
C1 P1 C21 C22 -40.5(6)
C11 P1 C21 C22 66.2(6)
Pd1 P1 C21 C22 -167.2(4)
C16 C21 C22 C23 1.5(10)
P1 C21 C22 C23 -177.2(6)
C21 C22 C23 C24 0.3(12)
C22 C23 C24 C25 -0.6(13)
C21 C16 C25 C24 3.0(12)
C23 C24 C25 C16 -1.0(13)
C12 C11 C26 C15 0.3(11)
P1 C11 C26 C15 -178.3(6)
C14 C15 C26 C11 0.0(13)
C41 P2 C31 C36 107.7(5)
C2 P2 C31 C36 -139.2(5)
Se1 P2 C31 C36 -12.9(6)
C41 P2 C31 C32 -69.9(6)
C2 P2 C31 C32 43.2(6)
Se1 P2 C31 C32 169.4(5)
C36 C31 C32 C33 -1.8(10)
P2 C31 C32 C33 175.9(6)
C31 C32 C33 C34 0.7(12)
C32 C33 C34 C35 0.6(13)
C33 C34 C35 C36 -0.9(13)
C34 C35 C36 C31 -0.2(12)
C32 C31 C36 C35 1.5(10)
P2 C31 C36 C35 -176.2(6)
C31 P2 C41 C46 30.2(7)
C2 P2 C41 C46 -83.4(6)
Se1 P2 C41 C46 154.6(5)
C31 P2 C41 C42 -151.0(5)
C2 P2 C41 C42 95.4(6)
Se1 P2 C41 C42 -26.6(6)
C46 C41 C42 C43 0.7(10)
P2 C41 C42 C43 -178.1(6)
C41 C42 C43 C44 0.9(12)
C42 C43 C44 C45 -2.3(13)
C43 C44 C45 C46 2.2(14)
C44 C45 C46 C41 -0.5(13)
C42 C41 C46 C45 -0.9(11)
P2 C41 C46 C45 177.9(6)
C61 P3 C51 C56 13.2(6)
C3 P3 C51 C56 -94.0(6)
Pd2 P3 C51 C56 138.7(5)
C61 P3 C51 C52 -163.6(5)
C3 P3 C51 C52 89.2(5)
Pd2 P3 C51 C52 -38.0(5)
C56 C51 C52 C53 2.9(10)
P3 C51 C52 C53 179.9(5)
C51 C52 C53 C54 -2.9(10)
C52 C53 C54 C55 1.3(11)
C53 C54 C55 C56 0.2(13)
C54 C55 C56 C51 0.0(13)
C52 C51 C56 C55 -1.5(10)
P3 C51 C56 C55 -178.3(6)
C51 P3 C61 C62 -69.0(6)
C3 P3 C61 C62 36.3(6)
Pd2 P3 C61 C62 169.3(5)
C51 P3 C61 C66 108.1(5)
C3 P3 C61 C66 -146.7(5)
Pd2 P3 C61 C66 -13.7(6)
C66 C61 C62 C63 -0.8(9)
P3 C61 C62 C63 176.3(5)
C61 C62 C63 C64 -0.7(10)
C62 C63 C64 C65 0.5(11)
C63 C64 C65 C66 1.2(12)
C64 C65 C66 C61 -2.8(11)
C62 C61 C66 C65 2.5(10)
P3 C61 C66 C65 -174.7(5)
C81 P4 C71 C72 -102.7(6)
C4 P4 C71 C72 143.2(5)
Se2 P4 C71 C72 20.2(6)
C81 P4 C71 C76 74.6(5)
C4 P4 C71 C76 -39.5(6)
Se2 P4 C71 C76 -162.4(4)
C76 C71 C72 C73 -1.7(10)
P4 C71 C72 C73 175.7(5)
C71 C72 C73 C74 3.5(10)
C72 C73 C74 C75 -2.6(11)
C73 C74 C75 C76 -0.1(11)
C74 C75 C76 C71 1.8(10)
C72 C71 C76 C75 -0.9(9)
P4 C71 C76 C75 -178.3(5)
C71 P4 C81 C82 85.4(6)
C4 P4 C81 C82 -161.1(5)
Se2 P4 C81 C82 -36.6(6)
C71 P4 C81 C86 -89.1(6)
C4 P4 C81 C86 24.4(7)
Se2 P4 C81 C86 148.9(5)
C86 C81 C82 C83 -0.8(10)
P4 C81 C82 C83 -175.4(6)
C81 C82 C83 C84 -1.0(11)
C82 C83 C84 C85 0.6(12)
C83 C84 C85 C86 1.7(13)
C84 C85 C86 C81 -3.5(13)
C82 C81 C86 C85 2.9(11)
P4 C81 C86 C85 177.4(6)
